data_7214129
loop_
_publ_author_name
'Foreiter, Magdalena B.'
'Gunaratne, H. Q. Nimal'
'Nockemann, Peter'
'Seddon, Kenneth R.'
'Srinivasan, Geetha'

_publ_section_title
;
 Novel chiral ionic liquids: physicochemical properties and investigation
 of the internal rotameric behaviour in the neat system.
;
_journal_issue 3
_journal_name_full 'Physical chemistry chemical physics : PCCP'
_journal_page_first 1208
_journal_page_last 1226
_journal_paper_doi 10.1039/c3cp53472c
_journal_volume 16
_journal_year 2014
_chemical_absolute_configuration ad
_chemical_formula_moiety 'C21 H29 N2 S, F6 P'
_chemical_formula_sum 'C21 H29 F6 N2 P S'
_chemical_formula_weight 486.49
_chemical_name_systematic
;
 ? 
;
_space_group_crystal_system monoclinic
_space_group_IT_number 4
_space_group_name_Hall 'P 2yb'
_space_group_name_H-M_alt 'P 1 21 1'
_symmetry_space_group_name_Hall 'P 2yb'
_symmetry_space_group_name_H-M 'P 1 21 1'
_atom_sites_solution_hydrogens geom
_atom_sites_solution_primary direct
_atom_sites_solution_secondary difmap
_audit_creation_date 2013-08-14
_audit_creation_method
;
  Olex2 1.2
  (compiled 2013.04.25 svn.r2679, GUI svn.r4466)
;
_cell_angle_alpha 90.00
_cell_angle_beta 94.690(12)
_cell_angle_gamma 90.00
_cell_formula_units_Z 2
_cell_length_a 8.459(3)
_cell_length_b 15.354(6)
_cell_length_c 8.964(3)
_cell_measurement_temperature 100(2)
_cell_volume 1160.3(7)
_computing_molecular_graphics
;
O. V. Dolomanov, L. J. Bourhis, R. J. Gildea, J. A. K. Howard and H. Puschmann,
OLEX2: a complete structure solution, refinement and analysis program.
J. Appl. Cryst. (2009). 42, 339-341.
;
_computing_publication_material
;
O. V. Dolomanov, L. J. Bourhis, R. J. Gildea, J. A. K. Howard and H. Puschmann,
OLEX2: a complete structure solution, refinement and analysis program.
J. Appl. Cryst. (2009). 42, 339-341.
;
_computing_structure_refinement
;
SHELXL, G.M. Sheldrick, Acta Cryst.
(2008). A64, 112-122
;
_computing_structure_solution
;
SHELXS, G.M. Sheldrick, Acta Cryst.
(2008). A64, 112-122
;
_diffrn_ambient_temperature 100.15
_diffrn_measured_fraction_theta_full 0.970
_diffrn_measured_fraction_theta_max 0.970
_diffrn_radiation_monochromator graphite
_diffrn_radiation_type CuK\a
_diffrn_radiation_wavelength 1.54187
_diffrn_reflns_av_R_equivalents 0.0390
_diffrn_reflns_av_unetI/netI 0.0248
_diffrn_reflns_limit_h_max 10
_diffrn_reflns_limit_h_min -10
_diffrn_reflns_limit_k_max 18
_diffrn_reflns_limit_k_min -18
_diffrn_reflns_limit_l_max 10
_diffrn_reflns_limit_l_min -10
_diffrn_reflns_number 9448
_diffrn_reflns_theta_full 66.59
_diffrn_reflns_theta_max 66.59
_diffrn_reflns_theta_min 5.73
_diffrn_source 'fine-focus sealed tube'
_exptl_absorpt_coefficient_mu 2.429
_exptl_absorpt_correction_T_max 1.000
_exptl_absorpt_correction_T_min 0.914
_exptl_absorpt_correction_type multi-scan
_exptl_crystal_colour 'clear colourless'
_exptl_crystal_colour_lustre clear
_exptl_crystal_colour_primary colourless
_exptl_crystal_density_diffrn 1.392
_exptl_crystal_density_method 'not measured'
_exptl_crystal_description plate
_exptl_crystal_F_000 508
_exptl_crystal_size_max 0.27
_exptl_crystal_size_mid 0.14
_exptl_crystal_size_min 0.05
_refine_diff_density_max 0.334
_refine_diff_density_min -0.441
_refine_diff_density_rms 0.083
_refine_ls_abs_structure_details 'Flack H D (1983), Acta Cryst. A39, 876-881'
_refine_ls_abs_structure_Flack 0.019(19)
_refine_ls_extinction_method none
_refine_ls_goodness_of_fit_ref 1.047
_refine_ls_hydrogen_treatment mixed
_refine_ls_matrix_type full
_refine_ls_number_parameters 291
_refine_ls_number_reflns 3719
_refine_ls_number_restraints 1
_refine_ls_restrained_S_all 1.047
_refine_ls_R_factor_all 0.0656
_refine_ls_R_factor_gt 0.0655
_refine_ls_shift/su_max 0.000
_refine_ls_shift/su_mean 0.000
_refine_ls_structure_factor_coef Fsqd
_refine_ls_weighting_details 'calc w=1/[\s^2^(Fo^2^)+(0.1555P)^2^+0.1171P] where P=(Fo^2^+2Fc^2^)/3'
_refine_ls_weighting_scheme calc
_refine_ls_wR_factor_gt 0.1692
_refine_ls_wR_factor_ref 0.1695
_reflns_number_gt 3698
_reflns_number_total 3719
_reflns_threshold_expression >2sigma(I)
_cod_data_source_file c3cp53472c.txt
_cod_data_source_block 2013ncs0116
_cod_database_code 7214129
_olex2_refinement_description
;
1. Fixed Uiso
 At 1.2 times of:
  All C(H) groups, All C(H,H) groups
 At 1.5 times of:
  All C(H,H,H) groups
2.a Ternary CH refined with riding coordinates:
 C016(H016), C018(H018)
2.b Secondary CH2 refined with riding coordinates:
 C019(H01D,H01E), C020(H02A,H02B), C024(H02F,H02G)
2.c Aromatic/amide H refined with riding coordinates:
 C009(H009), C011(H011), C012(H012), C015(H015), C017(H017), C021(H021),
 C023(H023), C025(H025), C028(H028), C029(H029)
2.d Idealised Me refined as rotating group:
 C014(H01A,H01B,H01C), C022(H02C,H02D,H02E), C027(H02H,H02I,H02J)
;

loop_
_space_group_symop_id
_space_group_symop_operation_xyz
1 'x, y, z'
2 '-x, y+1/2, -z'

loop_
_atom_site_label
_atom_site_type_symbol
_atom_site_fract_x
_atom_site_fract_y
_atom_site_fract_z
_atom_site_U_iso_or_equiv
_atom_site_adp_type
_atom_site_occupancy
_atom_site_symmetry_multiplicity
_atom_site_calc_flag
_atom_site_refinement_flags
S1 S 0.59357(8) 0.43923(6) 0.02018(8) 0.0260(2) Uani 1 1 d .
P2 P 0.14144(9) 0.23775(5) -0.00598(9) 0.0247(3) Uani 1 1 d .
F001 F 0.1020(3) 0.23305(17) -0.1835(2) 0.0394(5) Uani 1 1 d .
F002 F -0.0143(2) 0.29541(15) 0.0056(2) 0.0350(5) Uani 1 1 d .
F003 F 0.1760(4) 0.2420(2) 0.1710(3) 0.0564(7) Uani 1 1 d .
F004 F 0.0392(3) 0.15008(15) 0.0115(3) 0.0412(6) Uani 1 1 d .
F005 F 0.2443(3) 0.32291(16) -0.0246(3) 0.0468(6) Uani 1 1 d .
F006 F 0.2950(3) 0.17821(18) -0.0214(4) 0.0537(7) Uani 1 1 d .
N007 N 0.7465(3) 0.37425(17) 0.2627(3) 0.0219(6) Uani 1 1 d .
N008 N 0.8874(3) 0.47713(18) 0.1407(3) 0.0203(5) Uani 1 1 d .
C009 C 1.0559(4) 0.5321(3) 0.6920(4) 0.0298(7) Uani 1 1 d .
H009 H 1.0618 0.5486 0.7945 0.036 Uiso 1 1 calc R
C010 C 0.7572(3) 0.4302(2) 0.1518(3) 0.0201(6) Uani 1 1 d .
C011 C 0.5471(4) 0.2384(2) 0.7250(4) 0.0289(7) Uani 1 1 d .
H011 H 0.5291 0.2232 0.8249 0.035 Uiso 1 1 calc R
C012 C 0.7267(4) 0.2759(2) 0.5406(4) 0.0260(7) Uani 1 1 d .
H012 H 0.8320 0.2855 0.5148 0.031 Uiso 1 1 calc R
C013 C 1.0394(3) 0.4842(2) 0.3912(3) 0.0193(6) Uani 1 1 d .
C014 C 0.4854(5) 0.5228(2) -0.5414(4) 0.0310(8) Uani 1 1 d .
H01A H 0.5308 0.5447 -0.6313 0.046 Uiso 1 1 calc R
H01B H 0.3979 0.5608 -0.5170 0.046 Uiso 1 1 calc R
H01C H 0.4455 0.4636 -0.5598 0.046 Uiso 1 1 calc R
C015 C 1.0883(3) 0.4245(2) 0.5024(3) 0.0229(7) Uani 1 1 d .
H015 H 1.1157 0.3669 0.4755 0.028 Uiso 1 1 calc R
C016 C 0.6232(4) 0.3065(2) 0.2703(3) 0.0223(7) Uani 1 1 d .
H016 H 0.5211 0.3306 0.2234 0.027 Uiso 1 1 calc R
C017 C 1.0973(4) 0.4483(2) 0.6523(4) 0.0283(7) Uani 1 1 d .
H017 H 1.1318 0.4074 0.7275 0.034 Uiso 1 1 calc R
C018 C 1.0400(4) 0.45789(19) 0.2292(3) 0.0195(6) Uani 1 1 d .
H018 H 1.0590 0.3937 0.2252 0.023 Uiso 1 1 calc R
C019 C 0.5489(4) 0.4858(2) -0.2695(4) 0.0239(6) Uani 1 1 d .
H01D H 0.4597 0.5222 -0.2410 0.029 Uiso 1 1 calc R
H01E H 0.5088 0.4259 -0.2882 0.029 Uiso 1 1 calc R
C020 C 0.6122(4) 0.5220(2) -0.4116(4) 0.0271(7) Uani 1 1 d .
H02A H 0.6513 0.5821 -0.3925 0.033 Uiso 1 1 calc R
H02B H 0.7027 0.4860 -0.4385 0.033 Uiso 1 1 calc R
C021 C 0.4194(4) 0.2459(2) 0.6173(4) 0.0289(7) Uani 1 1 d .
H021 H 0.3144 0.2355 0.6433 0.035 Uiso 1 1 calc R
C022 C 0.6643(5) 0.2254(2) 0.1819(4) 0.0307(7) Uani 1 1 d .
H02C H 0.6754 0.2415 0.0774 0.046 Uiso 1 1 calc R
H02D H 0.5795 0.1822 0.1859 0.046 Uiso 1 1 calc R
H02E H 0.7643 0.2007 0.2256 0.046 Uiso 1 1 calc R
C023 C 0.9971(4) 0.5686(2) 0.4321(4) 0.0244(6) Uani 1 1 d .
H023 H 0.9626 0.6098 0.3573 0.029 Uiso 1 1 calc R
C024 C 0.6793(4) 0.4847(2) -0.1428(3) 0.0233(6) Uani 1 1 d .
H02F H 0.7184 0.5446 -0.1212 0.028 Uiso 1 1 calc R
H02G H 0.7693 0.4485 -0.1701 0.028 Uiso 1 1 calc R
C025 C 1.0057(4) 0.5918(2) 0.5819(4) 0.0293(7) Uani 1 1 d .
H025 H 0.9770 0.6491 0.6095 0.035 Uiso 1 1 calc R
C026 C 0.5998(4) 0.2847(2) 0.4319(3) 0.0212(6) Uani 1 1 d .
C027 C 1.1726(4) 0.5039(3) 0.1521(3) 0.0274(7) Uani 1 1 d .
H02H H 1.1634 0.4895 0.0452 0.041 Uiso 1 1 calc R
H02I H 1.2760 0.4845 0.1974 0.041 Uiso 1 1 calc R
H02J H 1.1630 0.5671 0.1645 0.041 Uiso 1 1 calc R
C028 C 0.6996(4) 0.2531(2) 0.6868(4) 0.0289(7) Uani 1 1 d .
H028 H 0.7864 0.2476 0.7604 0.035 Uiso 1 1 calc R
C029 C 0.4468(4) 0.2688(2) 0.4718(4) 0.0247(7) Uani 1 1 d .
H029 H 0.3598 0.2736 0.3982 0.030 Uiso 1 1 calc R
H007 H 0.825(6) 0.375(3) 0.347(6) 0.035(11) Uiso 1 1 d .
H008 H 0.889(7) 0.522(4) 0.072(7) 0.053(15) Uiso 1 1 d .

loop_
_atom_site_aniso_label
_atom_site_aniso_U_11
_atom_site_aniso_U_22
_atom_site_aniso_U_33
_atom_site_aniso_U_23
_atom_site_aniso_U_13
_atom_site_aniso_U_12
S1 0.0195(4) 0.0399(5) 0.0182(4) 0.0061(3) -0.0006(3) -0.0038(3)
P2 0.0245(4) 0.0234(4) 0.0263(5) 0.0008(3) 0.0032(3) -0.0025(3)
F001 0.0492(13) 0.0450(12) 0.0258(11) -0.0085(10) 0.0139(9) -0.0040(10)
F002 0.0335(11) 0.0426(11) 0.0293(10) -0.0086(9) 0.0053(8) 0.0077(9)
F003 0.0742(18) 0.0642(17) 0.0274(13) 0.0064(12) -0.0168(12) -0.0028(15)
F004 0.0450(12) 0.0300(11) 0.0512(14) 0.0000(9) 0.0209(10) -0.0102(9)
F005 0.0417(12) 0.0353(12) 0.0618(17) 0.0070(10) -0.0058(11) -0.0158(10)
F006 0.0377(13) 0.0463(14) 0.0795(19) 0.0221(13) 0.0186(12) 0.0137(11)
N007 0.0231(12) 0.0272(14) 0.0155(13) 0.0026(10) 0.0013(11) -0.0030(10)
N008 0.0202(13) 0.0278(13) 0.0125(11) 0.0025(10) -0.0003(9) -0.0032(10)
C009 0.0313(17) 0.0438(19) 0.0149(14) -0.0046(13) 0.0049(12) -0.0107(15)
C010 0.0218(14) 0.0257(15) 0.0131(12) -0.0005(12) 0.0027(10) 0.0008(12)
C011 0.0409(19) 0.0255(15) 0.0213(15) 0.0006(12) 0.0084(14) -0.0033(14)
C012 0.0219(15) 0.0327(16) 0.0230(16) 0.0035(13) 0.0006(12) -0.0027(12)
C013 0.0155(13) 0.0266(15) 0.0156(15) -0.0024(11) 0.0005(11) -0.0024(11)
C014 0.0368(19) 0.0344(18) 0.0200(16) 0.0064(13) -0.0076(15) -0.0032(14)
C015 0.0229(15) 0.0238(16) 0.0219(16) 0.0025(12) 0.0001(12) -0.0011(11)
C016 0.0228(15) 0.0263(15) 0.0178(15) 0.0016(12) 0.0020(12) -0.0058(11)
C017 0.0269(15) 0.0398(18) 0.0179(14) 0.0096(13) -0.0007(12) -0.0068(14)
C018 0.0190(14) 0.0258(15) 0.0137(13) -0.0034(11) 0.0003(10) 0.0012(10)
C019 0.0258(15) 0.0251(16) 0.0201(15) 0.0006(12) -0.0024(12) -0.0013(11)
C020 0.0320(17) 0.0310(17) 0.0174(15) 0.0017(12) -0.0040(13) -0.0039(13)
C021 0.0309(16) 0.0320(16) 0.0252(17) -0.0010(13) 0.0109(13) -0.0055(14)
C022 0.0399(19) 0.0304(17) 0.0219(16) -0.0028(13) 0.0028(14) -0.0054(13)
C023 0.0291(15) 0.0245(14) 0.0198(14) 0.0000(12) 0.0029(12) -0.0001(12)
C024 0.0212(14) 0.0298(16) 0.0187(15) 0.0025(12) 0.0006(12) -0.0062(12)
C025 0.0305(17) 0.0295(17) 0.0289(17) -0.0051(15) 0.0075(13) -0.0029(13)
C026 0.0238(15) 0.0214(14) 0.0188(15) 0.0014(12) 0.0034(12) -0.0009(11)
C027 0.0208(15) 0.0457(18) 0.0164(15) 0.0002(13) 0.0053(12) -0.0034(13)
C028 0.0354(18) 0.0278(16) 0.0229(16) 0.0032(12) -0.0007(13) -0.0005(13)
C029 0.0247(15) 0.0255(15) 0.0239(16) -0.0004(12) 0.0026(12) -0.0016(12)

loop_
_atom_type_symbol
_atom_type_description
_atom_type_scat_dispersion_real
_atom_type_scat_dispersion_imag
_atom_type_scat_source
C C 0.0181 0.0091 'International Tables Vol C Tables 4.2.6.8 and 6.1.1.4'
H H 0.0000 0.0000 'International Tables Vol C Tables 4.2.6.8 and 6.1.1.4'
F F 0.0727 0.0534 'International Tables Vol C Tables 4.2.6.8 and 6.1.1.4'
N N 0.0311 0.0180 'International Tables Vol C Tables 4.2.6.8 and 6.1.1.4'
P P 0.2955 0.4335 'International Tables Vol C Tables 4.2.6.8 and 6.1.1.4'
S S 0.3331 0.5567 'International Tables Vol C Tables 4.2.6.8 and 6.1.1.4'

loop_
_geom_angle_atom_site_label_1
_geom_angle_atom_site_label_2
_geom_angle_atom_site_label_3
_geom_angle
C010 S1 C024 103.08(14)
F001 P2 F004 89.38(13)
F001 P2 F006 89.59(15)
F002 P2 F001 89.08(12)
F002 P2 F004 90.25(14)
F002 P2 F006 178.32(16)
F003 P2 F001 178.56(15)
F003 P2 F002 89.88(14)
F003 P2 F004 89.63(15)
F003 P2 F006 91.43(17)
F005 P2 F001 90.22(14)
F005 P2 F002 90.72(14)
F005 P2 F003 90.79(16)
F005 P2 F004 178.95(15)
F005 P2 F006 90.32(15)
F006 P2 F004 88.70(14)
C010 N007 C016 125.7(3)
C010 N007 H007 119(3)
C016 N007 H007 115(3)
C010 N008 C018 122.8(3)
C010 N008 H008 121(4)
C018 N008 H008 116(4)
C017 C009 H009 120.0
C017 C009 C025 119.9(3)
C025 C009 H009 120.0
N007 C010 S1 117.4(2)
N007 C010 N008 121.2(3)
N008 C010 S1 121.5(2)
C021 C011 H011 119.9
C028 C011 H011 119.9
C028 C011 C021 120.2(3)
C026 C012 H012 119.8
C028 C012 H012 119.8
C028 C012 C026 120.3(3)
C015 C013 C018 119.3(3)
C015 C013 C023 119.3(3)
C023 C013 C018 121.4(3)
H01A C014 H01B 109.5
H01A C014 H01C 109.5
H01B C014 H01C 109.5
C020 C014 H01A 109.5
C020 C014 H01B 109.5
C020 C014 H01C 109.5
C013 C015 H015 119.7
C017 C015 C013 120.6(3)
C017 C015 H015 119.7
N007 C016 H016 107.9
N007 C016 C022 110.9(3)
N007 C016 C026 110.3(3)
C022 C016 H016 107.9
C026 C016 H016 107.9
C026 C016 C022 111.6(3)
C009 C017 C015 119.8(3)
C009 C017 H017 120.1
C015 C017 H017 120.1
N008 C018 C013 112.9(2)
N008 C018 H018 108.2
N008 C018 C027 107.6(2)
C013 C018 H018 108.2
C013 C018 C027 111.7(3)
C027 C018 H018 108.2
H01D C019 H01E 108.1
C020 C019 H01D 109.6
C020 C019 H01E 109.6
C024 C019 H01D 109.6
C024 C019 H01E 109.6
C024 C019 C020 110.2(3)
C014 C020 C019 111.6(3)
C014 C020 H02A 109.3
C014 C020 H02B 109.3
C019 C020 H02A 109.3
C019 C020 H02B 109.3
H02A C020 H02B 108.0
C011 C021 H021 120.3
C029 C021 C011 119.5(3)
C029 C021 H021 120.3
C016 C022 H02C 109.5
C016 C022 H02D 109.5
C016 C022 H02E 109.5
H02C C022 H02D 109.5
H02C C022 H02E 109.5
H02D C022 H02E 109.5
C013 C023 H023 120.1
C025 C023 C013 119.8(3)
C025 C023 H023 120.1
S1 C024 H02F 110.3
S1 C024 H02G 110.3
C019 C024 S1 106.9(2)
C019 C024 H02F 110.3
C019 C024 H02G 110.3
H02F C024 H02G 108.6
C009 C025 H025 119.7
C023 C025 C009 120.6(3)
C023 C025 H025 119.7
C012 C026 C016 122.4(3)
C029 C026 C012 118.8(3)
C029 C026 C016 118.7(3)
C018 C027 H02H 109.5
C018 C027 H02I 109.5
C018 C027 H02J 109.5
H02H C027 H02I 109.5
H02H C027 H02J 109.5
H02I C027 H02J 109.5
C011 C028 C012 120.2(3)
C011 C028 H028 119.9
C012 C028 H028 119.9
C021 C029 C026 121.1(3)
C021 C029 H029 119.5
C026 C029 H029 119.5

loop_
_geom_bond_atom_site_label_1
_geom_bond_atom_site_label_2
_geom_bond_distance
S1 C010 1.749(3)
S1 C024 1.822(3)
P2 F001 1.600(2)
P2 F002 1.598(2)
P2 F003 1.591(2)
P2 F004 1.615(2)
P2 F005 1.587(2)
P2 F006 1.604(3)
N007 C010 1.322(4)
N007 C016 1.478(4)
N007 H007 0.97(5)
N008 C010 1.327(4)
N008 C018 1.488(4)
N008 H008 0.92(6)
C009 H009 0.9500
C009 C017 1.387(6)
C009 C025 1.388(5)
C011 H011 0.9500
C011 C021 1.393(5)
C011 C028 1.380(5)
C012 H012 0.9500
C012 C026 1.396(5)
C012 C028 1.394(5)
C013 C015 1.392(4)
C013 C018 1.508(4)
C013 C023 1.402(4)
C014 H01A 0.9800
C014 H01B 0.9800
C014 H01C 0.9800
C014 C020 1.517(5)
C015 H015 0.9500
C015 C017 1.389(5)
C016 H016 1.0000
C016 C022 1.531(5)
C016 C026 1.515(4)
C017 H017 0.9500
C018 H018 1.0000
C018 C027 1.537(4)
C019 H01D 0.9900
C019 H01E 0.9900
C019 C020 1.527(4)
C019 C024 1.517(4)
C020 H02A 0.9900
C020 H02B 0.9900
C021 H021 0.9500
C021 C029 1.389(5)
C022 H02C 0.9800
C022 H02D 0.9800
C022 H02E 0.9800
C023 H023 0.9500
C023 C025 1.386(5)
C024 H02F 0.9900
C024 H02G 0.9900
C025 H025 0.9500
C026 C029 1.392(5)
C027 H02H 0.9800
C027 H02I 0.9800
C027 H02J 0.9800
C028 H028 0.9500
C029 H029 0.9500
